data_4316665
loop_
_publ_author_name
'Arpita Jana'
'Samit Majumder'
'Luca Carrella'
'Malabika Nayak'
'Thomas Weyhermueller'
'Supriya Dutta'
'Dieter Schollmeyer'
'Eva Rentschler'
'Rajesh Koner'
'Sasankasekhar Mohanta'

_publ_section_title
;
 Syntheses, Structures, and Magnetic Properties of Diphenoxo-Bridged
 CuIILnIII and NiII(Low-Spin)LnIII Compounds Derived from a Compartmental
 Ligand (Ln = Ce-Yb)
;
_journal_name_full 'Inorganic Chemistry'
_journal_page_first 9012
_journal_page_last 9025
_journal_paper_doi 10.1021/ic101445n
_journal_volume 49
_journal_year 2010
_chemical_formula_sum 'C24 H28 Cu N5 O13 Tb'
_chemical_formula_weight 816.97
_chemical_name_systematic
; 
 ? 
;
_space_group_IT_number 14
_symmetry_cell_setting monoclinic
_symmetry_space_group_name_Hall '-P 2yn'
_symmetry_space_group_name_H-M 'P 1 21/n 1'
_atom_sites_solution_hydrogens geom
_atom_sites_solution_primary direct
_atom_sites_solution_secondary difmap
_audit_creation_method SHELXL-97
_cell_angle_alpha 90.00
_cell_angle_beta 101.029(3)
_cell_angle_gamma 90.00
_cell_formula_units_Z 4
_cell_length_a 8.5332(10)
_cell_length_b 25.402(3)
_cell_length_c 13.281(2)
_cell_measurement_reflns_used 9369
_cell_measurement_temperature 100(2)
_cell_measurement_theta_max 36.10
_cell_measurement_theta_min 3.12
_cell_volume 2825.6(6)
_computing_cell_refinement 'Bruker SAINT 7.34a'
_computing_data_collection 'Bruker SAINT 7.34a'
_computing_data_reduction 'Bruker SAINT 7.34a'
_computing_structure_refinement 'SHELXL-97 (Sheldrick, 1997)'
_computing_structure_solution 'SHELXS-97 (Sheldrick, 1990)'
_diffrn_ambient_temperature 100(2)
_diffrn_measured_fraction_theta_full 0.998
_diffrn_measured_fraction_theta_max 0.998
_diffrn_measurement_device_type 'Bruker APEX II'
_diffrn_radiation_monochromator graphite
_diffrn_radiation_source 'rotating anode'
_diffrn_radiation_type MoK\a
_diffrn_radiation_wavelength 0.71073
_diffrn_reflns_av_R_equivalents 0.0367
_diffrn_reflns_av_sigmaI/netI 0.0186
_diffrn_reflns_limit_h_max 12
_diffrn_reflns_limit_h_min -12
_diffrn_reflns_limit_k_max 38
_diffrn_reflns_limit_k_min -38
_diffrn_reflns_limit_l_max 20
_diffrn_reflns_limit_l_min -20
_diffrn_reflns_number 86504
_diffrn_reflns_theta_full 32.50
_diffrn_reflns_theta_max 32.50
_diffrn_reflns_theta_min 3.21
_exptl_absorpt_coefficient_mu 3.312
_exptl_absorpt_correction_T_max 0.9072
_exptl_absorpt_correction_T_min 0.8519
_exptl_absorpt_correction_type multi-scan
_exptl_absorpt_process_details 'SADABS 2006/1, Bruker AXS (2006)'
_exptl_crystal_colour red
_exptl_crystal_density_diffrn 1.920
_exptl_crystal_density_method 'not measured'
_exptl_crystal_description 'transparent parallelepiped'
_exptl_crystal_F_000 1620
_exptl_crystal_size_max 0.05
_exptl_crystal_size_mid 0.04
_exptl_crystal_size_min 0.03
_refine_diff_density_max 2.264
_refine_diff_density_min -3.132
_refine_diff_density_rms 0.199
_refine_ls_extinction_method none
_refine_ls_goodness_of_fit_ref 1.428
_refine_ls_hydrogen_treatment constr
_refine_ls_matrix_type full
_refine_ls_number_parameters 418
_refine_ls_number_reflns 10212
_refine_ls_number_restraints 18
_refine_ls_restrained_S_all 1.429
_refine_ls_R_factor_all 0.0654
_refine_ls_R_factor_gt 0.0627
_refine_ls_shift/su_max 0.002
_refine_ls_shift/su_mean 0.000
_refine_ls_structure_factor_coef Fsqd
_refine_ls_weighting_details 'calc w=1/[\s^2^(Fo^2^)+(0.0048P)^2^+28.5052P] where P=(Fo^2^+2Fc^2^)/3'
_refine_ls_weighting_scheme calc
_refine_ls_wR_factor_gt 0.1417
_refine_ls_wR_factor_ref 0.1429
_reflns_number_gt 9670
_reflns_number_total 10212
_reflns_threshold_expression >2sigma(I)
_cod_data_source_file ic101445n_si_001_05.cif
_cod_data_source_block 7
_cod_depositor_comments
;
The following automatic conversions were performed:

'_exptl_absorpt_correction_type' value 'Multi-Scan' changed to
'multi-scan' according to the built-in table from CIF Core dictionary
named 'cif_core.dic' version 2.4.1 from 2010-06-29.

Automatic conversion script
Id: cif_fix_values 1646 2011-03-28 12:23:43Z adriana 
;
_cod_database_code 4316665

loop_
_symmetry_equiv_pos_as_xyz
'x, y, z'
'-x+1/2, y+1/2, -z+1/2'
'-x, -y, -z'
'x-1/2, -y-1/2, z-1/2'

loop_
_atom_site_label
_atom_site_type_symbol
_atom_site_fract_x
_atom_site_fract_y
_atom_site_fract_z
_atom_site_U_iso_or_equiv
_atom_site_adp_type
_atom_site_occupancy
_atom_site_symmetry_multiplicity
_atom_site_calc_flag
_atom_site_refinement_flags
_atom_site_disorder_assembly
_atom_site_disorder_group
Tb1 Tb 0.24340(3) 0.357693(10) 1.30503(2) 0.02022(7) Uani 1 1 d . A .
Cu1 Cu 0.30607(8) 0.48544(3) 1.27384(6) 0.02257(14) Uani 1 1 d . A .
O1 O 0.4176(5) 0.42833(16) 1.3472(3) 0.0231(8) Uani 1 1 d . . .
C2 C 0.5575(6) 0.4318(2) 1.4123(4) 0.0194(9) Uani 1 1 d . . .
C3 C 0.6122(6) 0.3862(2) 1.4689(4) 0.0207(9) Uani 1 1 d . A .
C4 C 0.7561(6) 0.3861(2) 1.5387(5) 0.0248(11) Uani 1 1 d . . .
H4 H 0.7928 0.3549 1.5753 0.030 Uiso 1 1 calc R . .
C5 C 0.8470(7) 0.4327(2) 1.5546(5) 0.0289(12) Uani 1 1 d . . .
H5 H 0.9441 0.4334 1.6035 0.035 Uiso 1 1 calc R . .
C6 C 0.7943(7) 0.4775(2) 1.4989(5) 0.0274(12) Uani 1 1 d . . .
H6 H 0.8567 0.5086 1.5099 0.033 Uiso 1 1 calc R . .
C7 C 0.6508(6) 0.4779(2) 1.4265(4) 0.0216(10) Uani 1 1 d . . .
C8 C 0.6090(7) 0.5259(2) 1.3692(5) 0.0276(12) Uani 1 1 d . A .
H8 H 0.6819 0.5545 1.3826 0.033 Uiso 1 1 calc R . .
N9 N 0.4820(6) 0.5331(2) 1.3018(4) 0.0283(11) Uani 1 1 d D . .
C10 C 0.4442(9) 0.5863(2) 1.2552(6) 0.0240(14) Uani 0.767(7) 1 d PD A 1
H10 H 0.3935 0.6083 1.3026 0.029 Uiso 0.767(7) 1 calc PR A 1
C11 C 0.5878(10) 0.6161(4) 1.2289(11) 0.0284(16) Uani 0.767(7) 1 d PD A 1
H11A H 0.6684 0.6225 1.2920 0.034 Uiso 0.767(7) 1 calc PR A 1
H11B H 0.6382 0.5951 1.1810 0.034 Uiso 0.767(7) 1 calc PR A 1
C12 C 0.5274(10) 0.6685(3) 1.1793(6) 0.0273(15) Uani 0.767(7) 1 d PD A 1
H12A H 0.4833 0.6900 1.2294 0.033 Uiso 0.767(7) 1 calc PR A 1
H12B H 0.6178 0.6880 1.1603 0.033 Uiso 0.767(7) 1 calc PR A 1
C13 C 0.3987(11) 0.6600(3) 1.0838(6) 0.0290(16) Uani 0.767(7) 1 d PD A 1
H13A H 0.4462 0.6418 1.0309 0.035 Uiso 0.767(7) 1 calc PR A 1
H13B H 0.3586 0.6946 1.0558 0.035 Uiso 0.767(7) 1 calc PR A 1
C14 C 0.2576(12) 0.6271(4) 1.1069(9) 0.0290(16) Uani 0.767(7) 1 d PD A 1
H14A H 0.2031 0.6466 1.1549 0.035 Uiso 0.767(7) 1 calc PR A 1
H14B H 0.1794 0.6209 1.0427 0.035 Uiso 0.767(7) 1 calc PR A 1
C15 C 0.3178(8) 0.5753(3) 1.1536(6) 0.0235(13) Uani 0.767(7) 1 d PD A 1
H15 H 0.3740 0.5570 1.1042 0.028 Uiso 0.767(7) 1 calc PR A 1
C10' C 0.443(2) 0.5704(7) 1.2125(12) 0.0240(14) Uani 0.233(7) 1 d PD A 2
H10' H 0.4542 0.5506 1.1493 0.029 Uiso 0.233(7) 1 calc PR A 2
C11' C 0.555(3) 0.6185(14) 1.221(3) 0.0284(16) Uani 0.233(7) 1 d PD A 2
H11C H 0.5451 0.6393 1.2829 0.034 Uiso 0.233(7) 1 calc PR A 2
H11D H 0.6666 0.6066 1.2285 0.034 Uiso 0.233(7) 1 calc PR A 2
C12' C 0.509(2) 0.6527(8) 1.1254(18) 0.0273(15) Uani 0.233(7) 1 d PD A 2
H12C H 0.5803 0.6839 1.1322 0.033 Uiso 0.233(7) 1 calc PR A 2
H12D H 0.5271 0.6324 1.0649 0.033 Uiso 0.233(7) 1 calc PR A 2
C13' C 0.336(2) 0.6710(7) 1.108(2) 0.0290(16) Uani 0.233(7) 1 d PD A 2
H13C H 0.3117 0.6922 1.0441 0.035 Uiso 0.233(7) 1 calc PR A 2
H13D H 0.3194 0.6935 1.1657 0.035 Uiso 0.233(7) 1 calc PR A 2
C14' C 0.224(3) 0.6228(13) 1.099(3) 0.0290(16) Uani 0.233(7) 1 d PD A 2
H14C H 0.1110 0.6345 1.0880 0.035 Uiso 0.233(7) 1 calc PR A 2
H14D H 0.2374 0.6007 1.0396 0.035 Uiso 0.233(7) 1 calc PR A 2
C15' C 0.265(2) 0.5921(4) 1.1961(17) 0.0235(13) Uani 0.233(7) 1 d PD A 2
H15' H 0.2406 0.6109 1.2572 0.028 Uiso 0.233(7) 1 calc PR A 2
N16 N 0.1986(7) 0.5374(2) 1.1834(4) 0.0339(13) Uani 1 1 d D . .
C17 C 0.0467(8) 0.5369(2) 1.1428(5) 0.0325(14) Uani 1 1 d . A .
H17 H 0.0054 0.5659 1.1008 0.039 Uiso 1 1 calc R . .
C18 C -0.0647(7) 0.4950(2) 1.1572(5) 0.0259(11) Uani 1 1 d . . .
C19 C -0.2264(8) 0.4999(3) 1.1084(6) 0.0330(14) Uani 1 1 d . A .
H19 H -0.2598 0.5307 1.0696 0.040 Uiso 1 1 calc R . .
C20 C -0.3366(7) 0.4613(3) 1.1155(5) 0.0294(12) Uani 1 1 d . . .
H20 H -0.4450 0.4659 1.0830 0.035 Uiso 1 1 calc R A .
C21 C -0.2884(6) 0.4146(2) 1.1713(5) 0.0246(11) Uani 1 1 d . A .
H21 H -0.3642 0.3879 1.1770 0.030 Uiso 1 1 calc R . .
C22 C -0.1306(6) 0.4084(2) 1.2170(4) 0.0199(9) Uani 1 1 d . . .
C23 C -0.0178(7) 0.4488(2) 1.2137(4) 0.0217(10) Uani 1 1 d . A .
O24 O 0.1292(5) 0.43929(16) 1.2632(3) 0.0236(8) Uani 1 1 d . . .
O25 O 0.5082(5) 0.34391(15) 1.4463(3) 0.0238(8) Uani 1 1 d . . .
C26 C 0.5452(7) 0.2957(2) 1.5064(5) 0.0258(11) Uani 1 1 d . A .
H26A H 0.4453 0.2755 1.5042 0.031 Uiso 1 1 calc R . .
H26B H 0.5870 0.3053 1.5788 0.031 Uiso 1 1 calc R . .
C27 C 0.6649(8) 0.2611(2) 1.4690(5) 0.0307(13) Uani 1 1 d . . .
H27A H 0.6322 0.2556 1.3949 0.046 Uiso 1 1 calc R A .
H27B H 0.6706 0.2271 1.5043 0.046 Uiso 1 1 calc R . .
H27C H 0.7700 0.2780 1.4835 0.046 Uiso 1 1 calc R . .
O28 O -0.0648(4) 0.36452(16) 1.2705(3) 0.0216(7) Uani 1 1 d . A .
C29 C -0.1678(6) 0.3188(2) 1.2742(5) 0.0235(10) Uani 1 1 d . . .
H29A H -0.2711 0.3308 1.2896 0.028 Uiso 1 1 calc R A .
H29B H -0.1172 0.2952 1.3304 0.028 Uiso 1 1 calc R . .
C30 C -0.1980(7) 0.2885(3) 1.1747(5) 0.0284(12) Uani 1 1 d . A .
H30A H -0.2515 0.3113 1.1192 0.043 Uiso 1 1 calc R . .
H30B H -0.2661 0.2580 1.1810 0.043 Uiso 1 1 calc R . .
H30C H -0.0962 0.2763 1.1593 0.043 Uiso 1 1 calc R . .
n60 N 0.1523(6) 0.3448(2) 1.5016(4) 0.0264(10) Uani 1 1 d . A .
o61 O 0.1888(5) 0.38981(17) 1.4700(3) 0.0259(8) Uani 1 1 d . . .
o62 O 0.1585(5) 0.30644(17) 1.4398(3) 0.0253(8) Uani 1 1 d . . .
o63 O 0.1152(6) 0.3385(2) 1.5846(4) 0.0365(11) Uani 1 1 d . . .
n50 N 0.2260(5) 0.3753(2) 1.0814(4) 0.0249(10) Uani 1 1 d . A .
o51 O 0.1294(5) 0.34811(18) 1.1215(3) 0.0270(9) Uani 1 1 d . . .
o52 O 0.3370(6) 0.3982(2) 1.1431(4) 0.0367(11) Uani 1 1 d . . .
o53 O 0.2115(7) 0.3791(2) 0.9883(4) 0.0366(11) Uani 1 1 d . . .
n40 N 0.3466(7) 0.2587(2) 1.2347(4) 0.0325(12) Uani 1 1 d . A .
o41 O 0.4301(5) 0.3004(2) 1.2385(4) 0.0363(11) Uani 1 1 d . . .
o42 O 0.2155(7) 0.2638(2) 1.2658(5) 0.0422(13) Uani 1 1 d . . .
o43 O 0.3900(8) 0.2166(2) 1.2063(5) 0.0492(15) Uani 1 1 d . . .

loop_
_atom_site_aniso_label
_atom_site_aniso_U_11
_atom_site_aniso_U_22
_atom_site_aniso_U_33
_atom_site_aniso_U_23
_atom_site_aniso_U_13
_atom_site_aniso_U_12
Tb1 0.01451(10) 0.01809(11) 0.02762(13) -0.00067(9) 0.00294(8) -0.00478(8)
Cu1 0.0213(3) 0.0206(3) 0.0229(3) 0.0046(2) -0.0032(2) -0.0074(2)
O1 0.0208(18) 0.0195(17) 0.026(2) 0.0012(15) -0.0027(15) -0.0073(14)
C2 0.0137(19) 0.023(2) 0.020(2) -0.0005(18) 0.0017(17) -0.0054(17)
C3 0.016(2) 0.021(2) 0.024(2) -0.0009(19) 0.0020(18) -0.0049(17)
C4 0.016(2) 0.025(3) 0.031(3) -0.001(2) -0.002(2) -0.0037(19)
C5 0.013(2) 0.029(3) 0.041(3) 0.000(2) -0.004(2) -0.0046(19)
C6 0.015(2) 0.026(3) 0.040(3) 0.000(2) 0.003(2) -0.0063(19)
C7 0.017(2) 0.022(2) 0.025(3) -0.0007(19) 0.0025(18) -0.0072(18)
C8 0.020(2) 0.024(3) 0.038(3) 0.007(2) 0.002(2) -0.008(2)
N9 0.023(2) 0.026(2) 0.035(3) 0.012(2) 0.002(2) -0.0062(18)
C10 0.023(3) 0.017(3) 0.029(4) -0.001(2) -0.001(3) -0.005(2)
C11 0.023(4) 0.024(3) 0.038(4) 0.000(3) 0.004(3) -0.005(3)
C12 0.030(3) 0.023(3) 0.025(4) 0.002(3) -0.004(3) -0.007(3)
C13 0.033(4) 0.026(4) 0.027(4) 0.003(3) 0.005(3) -0.005(3)
C14 0.030(5) 0.025(3) 0.027(4) 0.005(3) -0.007(3) -0.003(3)
C15 0.025(3) 0.018(3) 0.027(3) 0.005(2) 0.002(2) 0.000(2)
C10' 0.023(3) 0.017(3) 0.029(4) -0.001(2) -0.001(3) -0.005(2)
C11' 0.023(4) 0.024(3) 0.038(4) 0.000(3) 0.004(3) -0.005(3)
C12' 0.030(3) 0.023(3) 0.025(4) 0.002(3) -0.004(3) -0.007(3)
C13' 0.033(4) 0.026(4) 0.027(4) 0.003(3) 0.005(3) -0.005(3)
C14' 0.030(5) 0.025(3) 0.027(4) 0.005(3) -0.007(3) -0.003(3)
C15' 0.025(3) 0.018(3) 0.027(3) 0.005(2) 0.002(2) 0.000(2)
N16 0.038(3) 0.022(2) 0.034(3) 0.009(2) -0.013(2) -0.012(2)
C17 0.038(3) 0.021(3) 0.030(3) 0.002(2) -0.015(3) -0.005(2)
C18 0.025(3) 0.022(2) 0.029(3) -0.002(2) -0.001(2) -0.002(2)
C19 0.030(3) 0.024(3) 0.041(4) 0.000(2) -0.003(3) 0.007(2)
C20 0.020(2) 0.033(3) 0.033(3) -0.003(2) 0.000(2) 0.004(2)
C21 0.013(2) 0.030(3) 0.031(3) -0.003(2) 0.0043(19) 0.0015(19)
C22 0.0118(19) 0.023(2) 0.024(2) -0.0023(19) 0.0013(17) -0.0008(17)
C23 0.020(2) 0.022(2) 0.021(2) -0.0037(19) 0.0003(19) -0.0019(18)
O24 0.0146(16) 0.0229(18) 0.029(2) 0.0033(15) -0.0065(14) -0.0054(14)
O25 0.0174(17) 0.0176(17) 0.034(2) 0.0036(15) -0.0006(15) -0.0046(13)
C26 0.025(3) 0.023(2) 0.028(3) 0.007(2) 0.003(2) -0.005(2)
C27 0.037(3) 0.023(3) 0.031(3) 0.007(2) 0.003(3) 0.005(2)
O28 0.0147(15) 0.0223(18) 0.0268(19) 0.0017(15) 0.0017(14) -0.0037(13)
C29 0.015(2) 0.027(3) 0.028(3) 0.002(2) 0.0028(19) -0.0063(18)
C30 0.022(2) 0.028(3) 0.034(3) -0.004(2) 0.002(2) -0.003(2)
n60 0.019(2) 0.030(2) 0.030(3) 0.007(2) 0.0056(18) 0.0045(18)
o61 0.0233(19) 0.0219(19) 0.032(2) 0.0021(16) 0.0036(16) -0.0002(15)
o62 0.0198(18) 0.0233(19) 0.032(2) 0.0033(16) 0.0023(16) -0.0054(15)
o63 0.033(2) 0.046(3) 0.033(2) 0.010(2) 0.012(2) 0.007(2)
n50 0.0131(18) 0.023(2) 0.037(3) 0.0013(19) 0.0016(18) 0.0055(16)
o51 0.0204(18) 0.034(2) 0.027(2) -0.0042(17) 0.0055(15) -0.0058(16)
o52 0.027(2) 0.045(3) 0.039(3) -0.007(2) 0.0086(19) -0.021(2)
o53 0.048(3) 0.035(2) 0.026(2) 0.0055(19) 0.005(2) 0.005(2)
n40 0.036(3) 0.034(3) 0.025(3) -0.006(2) 0.001(2) 0.014(2)
o41 0.0190(19) 0.048(3) 0.041(3) -0.015(2) 0.0031(18) 0.0005(19)
o42 0.041(3) 0.026(2) 0.065(4) -0.006(2) 0.024(3) -0.002(2)
o43 0.057(4) 0.044(3) 0.046(3) -0.016(3) 0.007(3) 0.022(3)

loop_
_atom_type_symbol
_atom_type_description
_atom_type_scat_dispersion_real
_atom_type_scat_dispersion_imag
_atom_type_scat_source
C C 0.0033 0.0016 'International Tables Vol C Tables 4.2.6.8 and 6.1.1.4'
H H 0.0000 0.0000 'International Tables Vol C Tables 4.2.6.8 and 6.1.1.4'
N N 0.0061 0.0033 'International Tables Vol C Tables 4.2.6.8 and 6.1.1.4'
O O 0.0106 0.0060 'International Tables Vol C Tables 4.2.6.8 and 6.1.1.4'
Cu Cu 0.3201 1.2651 'International Tables Vol C Tables 4.2.6.8 and 6.1.1.4'
Tb Tb -0.1723 4.1537 'International Tables Vol C Tables 4.2.6.8 and 6.1.1.4'

loop_
_geom_angle_atom_site_label_1
_geom_angle_atom_site_label_2
_geom_angle_atom_site_label_3
_geom_angle
_geom_angle_site_symmetry_1
_geom_angle_site_symmetry_3
_geom_angle_publ_flag
O24 Tb1 O1 65.63(14) . . ?
O24 Tb1 o62 119.02(15) . . ?
O1 Tb1 o62 120.08(15) . . ?
O24 Tb1 o42 143.56(18) . . ?
O1 Tb1 o42 146.63(17) . . ?
o62 Tb1 o42 66.66(17) . . ?
O24 Tb1 o41 136.13(18) . . ?
O1 Tb1 o41 96.66(16) . . ?
o62 Tb1 o41 104.68(17) . . ?
o42 Tb1 o41 52.06(18) . . ?
O24 Tb1 o51 77.40(15) . . ?
O1 Tb1 o51 115.37(15) . . ?
o62 Tb1 o51 124.03(14) . . ?
o42 Tb1 o51 71.83(19) . . ?
o41 Tb1 o51 75.18(16) . . ?
O24 Tb1 o61 76.95(15) . . ?
O1 Tb1 o61 75.62(15) . . ?
o62 Tb1 o61 52.37(14) . . ?
o42 Tb1 o61 119.02(17) . . ?
o41 Tb1 o61 139.96(16) . . ?
o51 Tb1 o61 143.92(14) . . ?
O24 Tb1 O28 61.97(13) . . ?
O1 Tb1 O28 124.83(14) . . ?
o62 Tb1 O28 74.37(13) . . ?
o42 Tb1 O28 88.47(16) . . ?
o41 Tb1 O28 133.34(14) . . ?
o51 Tb1 O28 68.58(14) . . ?
o61 Tb1 O28 77.09(14) . . ?
O24 Tb1 o52 68.57(17) . . ?
O1 Tb1 o52 67.51(15) . . ?
o62 Tb1 o52 170.49(16) . . ?
o42 Tb1 o52 103.83(18) . . ?
o41 Tb1 o52 67.56(19) . . ?
o51 Tb1 o52 49.85(14) . . ?
o61 Tb1 o52 137.14(15) . . ?
O28 Tb1 o52 106.57(15) . . ?
O24 Tb1 O25 123.19(13) . . ?
O1 Tb1 O25 61.08(13) . . ?
o62 Tb1 O25 75.16(13) . . ?
o42 Tb1 O25 93.24(17) . . ?
o41 Tb1 O25 69.73(15) . . ?
o51 Tb1 O25 143.65(14) . . ?
o61 Tb1 O25 72.37(14) . . ?
O28 Tb1 O25 145.91(13) . . ?
o52 Tb1 O25 106.03(14) . . ?
O24 Tb1 Cu1 33.52(9) . . ?
O1 Tb1 Cu1 33.73(10) . . ?
o62 Tb1 Cu1 133.70(11) . . ?
o42 Tb1 Cu1 159.55(14) . . ?
o41 Tb1 Cu1 113.87(13) . . ?
o51 Tb1 Cu1 90.90(11) . . ?
o61 Tb1 Cu1 81.38(10) . . ?
O28 Tb1 Cu1 95.43(9) . . ?
o52 Tb1 Cu1 55.82(12) . . ?
O25 Tb1 Cu1 94.64(8) . . ?
O24 Cu1 N16 95.8(2) . . ?
O24 Cu1 O1 83.07(17) . . ?
N16 Cu1 O1 171.9(2) . . ?
O24 Cu1 N9 172.9(2) . . ?
N16 Cu1 N9 87.1(2) . . ?
O1 Cu1 N9 94.95(19) . . ?
O24 Cu1 Tb1 42.38(12) . . ?
N16 Cu1 Tb1 133.39(15) . . ?
O1 Cu1 Tb1 42.92(12) . . ?
N9 Cu1 Tb1 137.16(15) . . ?
C2 O1 Cu1 125.5(3) . . ?
C2 O1 Tb1 131.0(3) . . ?
Cu1 O1 Tb1 103.35(17) . . ?
O1 C2 C7 123.6(5) . . ?
O1 C2 C3 117.0(5) . . ?
C7 C2 C3 119.4(5) . . ?
O25 C3 C4 126.1(5) . . ?
O25 C3 C2 112.8(5) . . ?
C4 C3 C2 121.1(5) . . ?
C3 C4 C5 119.3(5) . . ?
C6 C5 C4 119.8(5) . . ?
C5 C6 C7 121.6(5) . . ?
C6 C7 C2 118.7(5) . . ?
C6 C7 C8 117.5(5) . . ?
C2 C7 C8 123.7(5) . . ?
N9 C8 C7 125.4(5) . . ?
C8 N9 C10 120.3(5) . . ?
C8 N9 C10' 132.2(9) . . ?
C10 N9 C10' 26.7(9) . . ?
C8 N9 Cu1 125.1(4) . . ?
C10 N9 Cu1 113.1(4) . . ?
C10' N9 Cu1 101.4(8) . . ?
N9 C10 C11 114.9(6) . . ?
N9 C10 C15 104.6(5) . . ?
C11 C10 C15 109.7(7) . . ?
C12 C11 C10 108.0(7) . . ?
C13 C12 C11 111.4(7) . . ?
C12 C13 C14 112.1(7) . . ?
C15 C14 C13 109.8(8) . . ?
C14 C15 N16 118.3(7) . . ?
C14 C15 C10 108.8(6) . . ?
N16 C15 C10 105.9(5) . . ?
N9 C10' C11' 113.5(13) . . ?
N9 C10' C15' 113.0(13) . . ?
C11' C10' C15' 107.2(14) . . ?
C12' C11' C10' 109.6(15) . . ?
C13' C12' C11' 112.5(15) . . ?
C12' C13' C14' 109.9(14) . . ?
C15' C14' C13' 107.7(15) . . ?
C14' C15' N16 111.3(15) . . ?
C14' C15' C10' 111.4(15) . . ?
N16 C15' C10' 91.5(11) . . ?
C17 N16 C15' 112.4(9) . . ?
C17 N16 C15 124.3(5) . . ?
C15' N16 C15 34.5(9) . . ?
C17 N16 Cu1 125.2(4) . . ?
C15' N16 Cu1 116.5(8) . . ?
C15 N16 Cu1 110.0(4) . . ?
N16 C17 C18 124.8(6) . . ?
C23 C18 C19 118.1(6) . . ?
C23 C18 C17 123.4(5) . . ?
C19 C18 C17 118.5(6) . . ?
C20 C19 C18 121.7(6) . . ?
C19 C20 C21 120.0(6) . . ?
C22 C21 C20 119.2(5) . . ?
C21 C22 O28 125.9(5) . . ?
C21 C22 C23 121.2(5) . . ?
O28 C22 C23 112.9(4) . . ?
O24 C23 C18 124.2(5) . . ?
O24 C23 C22 116.1(5) . . ?
C18 C23 C22 119.7(5) . . ?
C23 O24 Cu1 126.2(4) . . ?
C23 O24 Tb1 126.8(3) . . ?
Cu1 O24 Tb1 104.10(17) . . ?
C3 O25 C26 117.9(4) . . ?
C3 O25 Tb1 118.0(3) . . ?
C26 O25 Tb1 123.9(3) . . ?
O25 C26 C27 113.5(5) . . ?
C22 O28 C29 118.0(4) . . ?
C22 O28 Tb1 116.4(3) . . ?
C29 O28 Tb1 122.5(3) . . ?
O28 C29 C30 112.3(5) . . ?
o63 n60 o61 122.6(6) . . ?
o63 n60 o62 122.1(5) . . ?
o61 n60 o62 115.3(5) . . ?
n60 o61 Tb1 95.5(3) . . ?
n60 o62 Tb1 96.8(3) . . ?
o53 n50 o51 121.3(5) . . ?
o53 n50 o52 122.3(6) . . ?
o51 n50 o52 116.3(5) . . ?
n50 o51 Tb1 101.3(3) . . ?
n50 o52 Tb1 92.5(3) . . ?
o43 n40 o41 122.9(6) . . ?
o43 n40 o42 122.0(7) . . ?
o41 n40 o42 115.1(5) . . ?
n40 o41 Tb1 96.4(4) . . ?
n40 o42 Tb1 96.4(4) . . ?

loop_
_geom_bond_atom_site_label_1
_geom_bond_atom_site_label_2
_geom_bond_distance
_geom_bond_site_symmetry_2
_geom_bond_publ_flag
Tb1 O24 2.312(4) . ?
Tb1 O1 2.329(4) . ?
Tb1 o62 2.434(4) . ?
Tb1 o42 2.444(5) . ?
Tb1 o41 2.445(5) . ?
Tb1 o51 2.458(4) . ?
Tb1 o61 2.464(5) . ?
Tb1 O28 2.588(4) . ?
Tb1 o52 2.641(5) . ?
Tb1 O25 2.670(4) . ?
Tb1 Cu1 3.3276(8) . ?
Cu1 O24 1.895(4) . ?
Cu1 N16 1.898(5) . ?
Cu1 O1 1.899(4) . ?
Cu1 N9 1.909(5) . ?
O1 C2 1.336(6) . ?
C2 C7 1.409(7) . ?
C2 C3 1.411(8) . ?
C3 O25 1.388(6) . ?
C3 C4 1.390(7) . ?
C4 C5 1.410(8) . ?
C5 C6 1.383(9) . ?
C6 C7 1.406(8) . ?
C7 C8 1.445(8) . ?
C8 N9 1.280(8) . ?
N9 C10 1.496(6) . ?
N9 C10' 1.505(7) . ?
C10 C11 1.536(10) . ?
C10 C15 1.582(10) . ?
C11 C12 1.530(11) . ?
C12 C13 1.526(11) . ?
C13 C14 1.544(12) . ?
C14 C15 1.501(10) . ?
C15 N16 1.508(7) . ?
C10' C11' 1.541(14) . ?
C10' C15' 1.585(13) . ?
C11' C12' 1.528(14) . ?
C12' C13' 1.524(14) . ?
C13' C14' 1.548(15) . ?
C14' C15' 1.494(14) . ?
C15' N16 1.499(7) . ?
N16 C17 1.305(8) . ?
C17 C18 1.464(9) . ?
C18 C23 1.409(8) . ?
C18 C19 1.414(9) . ?
C19 C20 1.375(10) . ?
C20 C21 1.416(9) . ?
C21 C22 1.377(7) . ?
C22 O28 1.382(7) . ?
C22 C23 1.413(8) . ?
C23 O24 1.323(6) . ?
O25 C26 1.462(7) . ?
C26 C27 1.502(9) . ?
O28 C29 1.463(6) . ?
C29 C30 1.509(9) . ?
n60 o63 1.214(7) . ?
n60 o61 1.276(7) . ?
n60 o62 1.282(7) . ?
n50 o53 1.223(7) . ?
n50 o51 1.268(7) . ?
n50 o52 1.269(7) . ?
n40 o43 1.215(7) . ?
n40 o41 1.271(8) . ?
n40 o42 1.271(8) . ?
